data_4318289
loop_
_publ_author_name
'Andreas Biller'
'Christian Burschka'
'Martin Penka'
'Reinhold Tacke'

_publ_contact_author
;
        Reinhold Tacke
        Institut f\"ur Anorganische Chemie
        Universit\"at W\"urzburg
        Am Hubland 
        97074 W\"urzburg
        Bundesrepublik Deutschland
;
_publ_contact_author_email r.tacke@mail.uni-wuerzburg.de
_publ_contact_author_fax '049 931 888-4609'
_publ_contact_author_phone '049 931 888-5250'
_publ_section_title
;
 Dianionic Complexes with Hexacoordinate Silicon(IV) or Germanium(IV) and
 Three Bidentate Ligands of the Hydroximato(2-) Type: Syntheses and
 Structural Characterization in the Solid State
;
_journal_name_full 'Inorganic Chemistry'
_journal_page_first 3901
_journal_page_last 3908
_journal_paper_doi 10.1021/ic0255757
_journal_volume 41
_journal_year 2002
_chemical_formula_moiety 'C21 H15 N3 O6 Si(2-); C2 H10 N2(2+); 2 * CH3OH'
_chemical_formula_sum 'C25 H33 N5 O8 Si'
_chemical_formula_weight 559.65
_chemical_melting_point 423
_chemical_name_common 'Ethane-1,2-diammonium mer-Tris[benzohydroximato(2-)]silicate-Dimethanol'
_chemical_name_systematic
; 
 ? 
;
_space_group_IT_number 2
_symmetry_cell_setting triclinic
_symmetry_space_group_name_Hall '-P 1'
_symmetry_space_group_name_H-M 'P -1'
_atom_sites_solution_hydrogens geom
_atom_sites_solution_primary direct
_atom_sites_solution_secondary difmap
_audit_creation_method SHELXL-97
_cell_angle_alpha 99.348(16)
_cell_angle_beta 93.218(18)
_cell_angle_gamma 98.806(18)
_cell_formula_units_Z 2
_cell_length_a 8.6410(15)
_cell_length_b 11.3339(15)
_cell_length_c 14.2957(19)
_cell_measurement_reflns_used 2000
_cell_measurement_temperature 173(2)
_cell_volume 1360.5(4)
_computing_cell_refinement Stoe-IPDS
_computing_data_collection Stoe-IPDS
_computing_data_reduction Stoe-IPDS
_computing_molecular_graphics Bruker-Shelxtl
_computing_publication_material Bruker-Shextl
_computing_structure_refinement 'SHELXL-97 (Sheldrick, 1997)'
_computing_structure_solution 'SHELXS-97 (Sheldrick, 1990)'
_diffrn_ambient_temperature 173(2)
_diffrn_measured_fraction_theta_full 0.922
_diffrn_measured_fraction_theta_max 0.922
_diffrn_measurement_device_type Stoe-IPDS
_diffrn_measurement_method Phi-Scans
_diffrn_radiation_monochromator graphite
_diffrn_radiation_source 'fine-focus sealed tube'
_diffrn_radiation_type MoK\a
_diffrn_radiation_wavelength 0.71073
_diffrn_reflns_av_R_equivalents 0.0622
_diffrn_reflns_av_sigmaI/netI 0.0601
_diffrn_reflns_limit_h_max 10
_diffrn_reflns_limit_h_min -10
_diffrn_reflns_limit_k_max 13
_diffrn_reflns_limit_k_min -14
_diffrn_reflns_limit_l_max 16
_diffrn_reflns_limit_l_min -16
_diffrn_reflns_number 8913
_diffrn_reflns_theta_full 26.37
_diffrn_reflns_theta_max 26.37
_diffrn_reflns_theta_min 2.39
_exptl_absorpt_coefficient_mu 0.143
_exptl_absorpt_correction_type none
_exptl_crystal_colour colorless
_exptl_crystal_density_diffrn 1.366
_exptl_crystal_density_method 'not measured'
_exptl_crystal_description blocks
_exptl_crystal_F_000 592
_exptl_crystal_size_max 1.1
_exptl_crystal_size_mid 0.7
_exptl_crystal_size_min 0.4
_refine_diff_density_max 0.386
_refine_diff_density_min -0.329
_refine_diff_density_rms 0.054
_refine_ls_extinction_method none
_refine_ls_goodness_of_fit_ref 0.961
_refine_ls_hydrogen_treatment mixed
_refine_ls_matrix_type full
_refine_ls_number_parameters 378
_refine_ls_number_reflns 5126
_refine_ls_number_restraints 0
_refine_ls_restrained_S_all 0.961
_refine_ls_R_factor_all 0.0618
_refine_ls_R_factor_gt 0.0419
_refine_ls_shift/su_max 0.001
_refine_ls_shift/su_mean 0.000
_refine_ls_structure_factor_coef Fsqd
_refine_ls_weighting_details 'w=1/[\s^2^(Fo^2^)+(0.0630P)^2^+0.0000P] where P=(Fo^2^+2Fc^2^)/3'
_refine_ls_weighting_scheme calc
_refine_ls_wR_factor_gt 0.0988
_refine_ls_wR_factor_ref 0.1077
_reflns_number_gt 3711
_reflns_number_total 5126
_reflns_threshold_expression >2sigma(I)
_cod_data_source_file ic0255757_s2_5.cif
_cod_data_source_block mer-9
_cod_depositor_comments
;
The following automatic conversions were performed:

'_refine_ls_weighting_scheme' value 'calc
w=1/[\s^2^(Fo^2^)+(0.0630P)^2^+0.0000P] where P=(Fo^2^+2Fc^2^)/3' was
changed to 'calc'. New tag '_refine_ls_weighting_details' was
created. The value of the new tag was set to
'w=1/[\s^2^(Fo^2^)+(0.0630P)^2^+0.0000P] where P=(Fo^2^+2Fc^2^)/3'.

Automatic conversion script
Id: cif_fix_values 3143 2015-03-26 13:38:13Z robertas 

The following automatic conversions were performed:
data name '_publ_contact_autor' replaced with '_publ_contact_author'
as specified in the replacement file
'/home/antanas/src/cod-tools/trunk/data/replacement-values/replacement_tags.lst'.

Automatic conversion script
Id: cif_correct_tags 4998 2017-03-02 13:24:31Z antanas 
;
_cod_original_cell_volume 1360.5(3)
_cod_database_code 4318289

loop_
_symmetry_equiv_pos_as_xyz
'x, y, z'
'-x, -y, -z'

loop_
_atom_site_label
_atom_site_type_symbol
_atom_site_fract_x
_atom_site_fract_y
_atom_site_fract_z
_atom_site_U_iso_or_equiv
_atom_site_adp_type
_atom_site_occupancy
_atom_site_calc_flag
_atom_site_refinement_flags
_atom_site_disorder_assembly
_atom_site_disorder_group
Si Si 2.72828(6) 0.58984(4) 0.31309(4) 0.01896(13) Uani 1 d . . .
O1 O 2.90194(14) 0.54918(10) 0.36030(9) 0.0215(3) Uani 1 d . . .
O2 O 2.77295(14) 0.72435(10) 0.39987(10) 0.0226(3) Uani 1 d . . .
O3 O 2.60205(14) 0.52740(10) 0.39360(9) 0.0210(3) Uani 1 d . . .
O4 O 2.68971(15) 0.44238(10) 0.24175(10) 0.0223(3) Uani 1 d . . .
O5 O 2.56512(14) 0.64080(11) 0.26123(10) 0.0225(3) Uani 1 d . . .
O6 O 2.83484(14) 0.65009(10) 0.22335(9) 0.0210(3) Uani 1 d . . .
N1 N 2.98193(18) 0.63673(13) 0.43828(12) 0.0221(3) Uani 1 d . . .
N2 N 2.55448(17) 0.39869(12) 0.36717(12) 0.0215(3) Uani 1 d . . .
N3 N 2.59676(18) 0.69230(13) 0.17873(12) 0.0234(3) Uani 1 d . . .
C1 C 2.9023(2) 0.72494(15) 0.45432(14) 0.0201(4) Uani 1 d . . .
C2 C 2.6059(2) 0.36448(15) 0.28619(13) 0.0200(4) Uani 1 d . . .
C3 C 2.7435(2) 0.69356(14) 0.16388(14) 0.0202(4) Uani 1 d . . .
C4 C 2.9501(2) 0.82513(15) 0.53502(14) 0.0225(4) Uani 1 d . . .
C5 C 3.0812(2) 0.82705(17) 0.59758(16) 0.0310(5) Uani 1 d . . .
H5 H 3.1400 0.7624 0.5887 0.037 Uiso 1 calc R . .
C6 C 3.1254(3) 0.92231(19) 0.67198(18) 0.0402(6) Uani 1 d . . .
H6 H 3.2160 0.9239 0.7133 0.048 Uiso 1 calc R . .
C7 C 3.0386(3) 1.01592(18) 0.68692(17) 0.0366(5) Uani 1 d . . .
H7 H 3.0692 1.0810 0.7387 0.044 Uiso 1 calc R . .
C8 C 2.9078(2) 1.01443(16) 0.62667(16) 0.0300(5) Uani 1 d . . .
H8 H 2.8481 1.0784 0.6370 0.036 Uiso 1 calc R . .
C9 C 2.8634(2) 0.91935(16) 0.55090(15) 0.0255(4) Uani 1 d . . .
H9 H 2.7731 0.9186 0.5096 0.031 Uiso 1 calc R . .
C10 C 2.5708(2) 0.23522(15) 0.24040(14) 0.0221(4) Uani 1 d . . .
C11 C 2.4718(2) 0.15093(16) 0.28113(15) 0.0268(4) Uani 1 d . . .
H11 H 2.4258 0.1768 0.3381 0.032 Uiso 1 calc R . .
C12 C 2.4410(2) 0.03019(17) 0.23842(16) 0.0310(5) Uani 1 d . . .
H12 H 2.3741 -0.0265 0.2664 0.037 Uiso 1 calc R . .
C13 C 2.5064(2) -0.00835(16) 0.15575(16) 0.0312(5) Uani 1 d . . .
H13 H 2.4854 -0.0915 0.1270 0.037 Uiso 1 calc R . .
C14 C 2.6032(2) 0.07422(17) 0.11441(16) 0.0303(4) Uani 1 d . . .
H14 H 2.6480 0.0478 0.0571 0.036 Uiso 1 calc R . .
C15 C 2.6346(2) 0.19588(16) 0.15682(14) 0.0252(4) Uani 1 d . . .
H15 H 2.7005 0.2523 0.1280 0.030 Uiso 1 calc R . .
C16 C 2.8119(2) 0.74506(15) 0.08470(14) 0.0223(4) Uani 1 d . . .
C17 C 2.9744(2) 0.76609(17) 0.08208(16) 0.0285(4) Uani 1 d . . .
H17 H 3.0396 0.7467 0.1312 0.034 Uiso 1 calc R . .
C18 C 3.0418(3) 0.8149(2) 0.00861(18) 0.0371(5) Uani 1 d . . .
H18 H 3.1529 0.8288 0.0077 0.045 Uiso 1 calc R . .
C19 C 2.9486(3) 0.8438(2) -0.06386(18) 0.0371(5) Uani 1 d . . .
H19 H 2.9952 0.8774 -0.1143 0.044 Uiso 1 calc R . .
C20 C 2.7868(3) 0.82309(18) -0.06171(17) 0.0340(5) Uani 1 d . . .
H20 H 2.7221 0.8427 -0.1110 0.041 Uiso 1 calc R . .
C21 C 2.7187(2) 0.77409(16) 0.01163(15) 0.0280(4) Uani 1 d . . .
H21 H 2.6075 0.7601 0.0123 0.034 Uiso 1 calc R . .
N4 N 2.2712(2) 0.51786(14) 0.43655(13) 0.0247(3) Uani 1 d . . .
H4A H 2.365(3) 0.551(2) 0.4236(19) 0.037 Uiso 1 d . . .
H4B H 2.286(3) 0.485(2) 0.493(2) 0.037 Uiso 1 d . . .
H4C H 2.212(3) 0.574(2) 0.4507(19) 0.037 Uiso 1 d . . .
C22 C 2.1953(2) 0.42265(15) 0.35560(15) 0.0254(4) Uani 1 d . . .
H22A H 2.0811 0.4047 0.3625 0.030 Uiso 1 calc R . .
H22B H 2.2392 0.3473 0.3575 0.030 Uiso 1 calc R . .
C23 C 2.2205(2) 0.46208(16) 0.26077(15) 0.0265(4) Uani 1 d . . .
H23A H 2.3344 0.4746 0.2524 0.032 Uiso 1 calc R . .
H23B H 2.1683 0.3964 0.2093 0.032 Uiso 1 calc R . .
N5 N 2.1584(2) 0.57592(14) 0.25136(14) 0.0247(3) Uani 1 d . . .
H5A H 2.213(3) 0.644(2) 0.2954(19) 0.037 Uiso 1 d . . .
H5B H 2.184(3) 0.604(2) 0.194(2) 0.037 Uiso 1 d . . .
H5C H 2.061(3) 0.571(2) 0.2614(19) 0.037 Uiso 1 d . . .
O7 O 2.37085(17) 0.75939(13) 0.36065(12) 0.0346(4) Uani 1 d . . .
H7A H 2.446(4) 0.736(2) 0.330(2) 0.052 Uiso 1 d . . .
C24 C 2.4293(3) 0.8366(2) 0.44644(18) 0.0440(6) Uani 1 d . . .
H24A H 2.5003 0.9068 0.4330 0.066 Uiso 1 calc R . .
H24B H 2.4867 0.7927 0.4866 0.066 Uiso 1 calc R . .
H24C H 2.3417 0.8642 0.4796 0.066 Uiso 1 calc R . .
O8 O 2.29541(17) 0.65258(13) 0.09409(11) 0.0310(3) Uani 1 d . . .
H8A H 2.388(4) 0.672(2) 0.115(2) 0.047 Uiso 1 d . . .
C25 C 2.2824(3) 0.5585(2) 0.0145(2) 0.0505(7) Uani 1 d . . .
H25A H 2.3493 0.5854 -0.0336 0.076 Uiso 1 calc R . .
H25B H 2.1729 0.5378 -0.0123 0.076 Uiso 1 calc R . .
H25C H 2.3160 0.4869 0.0345 0.076 Uiso 1 calc R . .

loop_
_atom_site_aniso_label
_atom_site_aniso_U_11
_atom_site_aniso_U_22
_atom_site_aniso_U_33
_atom_site_aniso_U_23
_atom_site_aniso_U_13
_atom_site_aniso_U_12
Si 0.0176(2) 0.0217(2) 0.0187(3) 0.00364(17) 0.00329(18) 0.00577(17)
O1 0.0210(6) 0.0224(6) 0.0213(8) 0.0022(5) 0.0009(5) 0.0059(5)
O2 0.0186(6) 0.0231(6) 0.0262(8) 0.0023(5) -0.0012(5) 0.0069(5)
O3 0.0230(6) 0.0204(6) 0.0203(8) 0.0024(5) 0.0052(5) 0.0059(5)
O4 0.0251(7) 0.0232(6) 0.0195(8) 0.0037(5) 0.0069(5) 0.0044(5)
O5 0.0191(6) 0.0291(6) 0.0213(8) 0.0079(5) 0.0042(5) 0.0059(5)
O6 0.0182(6) 0.0268(6) 0.0206(8) 0.0087(5) 0.0026(5) 0.0068(5)
N1 0.0218(8) 0.0254(7) 0.0197(9) 0.0037(6) 0.0009(6) 0.0059(6)
N2 0.0205(7) 0.0204(7) 0.0244(10) 0.0036(6) 0.0031(6) 0.0051(5)
N3 0.0225(8) 0.0291(7) 0.0212(10) 0.0081(6) 0.0036(6) 0.0077(6)
C1 0.0190(8) 0.0233(8) 0.0198(11) 0.0088(7) 0.0032(7) 0.0036(6)
C2 0.0178(8) 0.0255(8) 0.0187(11) 0.0063(7) 0.0014(7) 0.0074(6)
C3 0.0208(9) 0.0200(7) 0.0196(11) 0.0023(6) 0.0010(7) 0.0049(6)
C4 0.0207(9) 0.0240(8) 0.0233(11) 0.0068(7) 0.0033(7) 0.0024(7)
C5 0.0316(10) 0.0325(9) 0.0293(13) 0.0045(8) -0.0044(8) 0.0094(8)
C6 0.0401(12) 0.0384(11) 0.0384(15) -0.0006(9) -0.0129(10) 0.0084(9)
C7 0.0442(13) 0.0328(10) 0.0277(13) -0.0036(8) -0.0007(9) 0.0017(9)
C8 0.0329(11) 0.0268(9) 0.0305(13) 0.0026(8) 0.0074(9) 0.0062(8)
C9 0.0221(9) 0.0278(8) 0.0272(12) 0.0052(7) 0.0046(8) 0.0049(7)
C10 0.0213(9) 0.0241(8) 0.0219(11) 0.0058(7) -0.0012(7) 0.0061(7)
C11 0.0274(10) 0.0305(9) 0.0245(12) 0.0073(7) 0.0054(8) 0.0074(7)
C12 0.0333(11) 0.0272(9) 0.0334(13) 0.0105(8) 0.0047(9) 0.0008(8)
C13 0.0362(11) 0.0218(8) 0.0341(13) 0.0018(7) -0.0001(9) 0.0045(7)
C14 0.0333(11) 0.0302(9) 0.0263(13) 0.0001(8) 0.0048(8) 0.0069(8)
C15 0.0270(10) 0.0264(9) 0.0227(12) 0.0055(7) 0.0049(7) 0.0033(7)
C16 0.0241(9) 0.0216(8) 0.0223(11) 0.0036(7) 0.0062(7) 0.0064(7)
C17 0.0254(10) 0.0357(9) 0.0289(12) 0.0123(8) 0.0052(8) 0.0109(8)
C18 0.0303(11) 0.0477(12) 0.0396(15) 0.0205(10) 0.0117(9) 0.0088(9)
C19 0.0405(12) 0.0458(11) 0.0319(14) 0.0187(9) 0.0152(10) 0.0119(9)
C20 0.0408(12) 0.0391(10) 0.0269(13) 0.0126(8) 0.0033(9) 0.0145(9)
C21 0.0265(10) 0.0325(9) 0.0270(12) 0.0075(8) 0.0025(8) 0.0089(7)
N4 0.0281(9) 0.0291(8) 0.0200(10) 0.0087(6) 0.0044(7) 0.0085(7)
C22 0.0212(9) 0.0242(8) 0.0323(12) 0.0070(7) 0.0038(8) 0.0059(7)
C23 0.0248(9) 0.0283(9) 0.0271(12) 0.0014(7) 0.0039(8) 0.0101(7)
N5 0.0211(8) 0.0317(8) 0.0236(10) 0.0074(7) 0.0041(7) 0.0081(6)
O7 0.0257(7) 0.0364(7) 0.0394(10) -0.0044(6) 0.0081(6) 0.0075(6)
C24 0.0389(13) 0.0544(13) 0.0362(15) -0.0062(10) -0.0021(10) 0.0166(10)
O8 0.0235(7) 0.0419(8) 0.0281(9) 0.0040(6) 0.0007(6) 0.0090(6)
C25 0.0560(16) 0.0498(13) 0.0394(17) -0.0065(11) 0.0024(12) 0.0049(11)

loop_
_atom_type_symbol
_atom_type_description
_atom_type_scat_dispersion_real
_atom_type_scat_dispersion_imag
_atom_type_scat_source
C C 0.0033 0.0016 'International Tables Vol C Tables 4.2.6.8 and 6.1.1.4'
H H 0.0000 0.0000 'International Tables Vol C Tables 4.2.6.8 and 6.1.1.4'
N N 0.0061 0.0033 'International Tables Vol C Tables 4.2.6.8 and 6.1.1.4'
O O 0.0106 0.0060 'International Tables Vol C Tables 4.2.6.8 and 6.1.1.4'
Si Si 0.0817 0.0704 'International Tables Vol C Tables 4.2.6.8 and 6.1.1.4'

loop_
_geom_angle_atom_site_label_1
_geom_angle_atom_site_label_2
_geom_angle_atom_site_label_3
_geom_angle
_geom_angle_site_symmetry_1
_geom_angle_site_symmetry_3
_geom_angle_publ_flag
O1 Si O5 174.76(6) . . y
O1 Si O2 86.39(6) . . y
O5 Si O2 91.94(6) . . y
O1 Si O4 87.31(6) . . y
O5 Si O4 94.92(7) . . y
O2 Si O4 170.63(7) . . y
O1 Si O3 96.19(6) . . y
O5 Si O3 88.69(6) . . y
O2 Si O3 87.60(6) . . y
O4 Si O3 86.19(6) . . y
O1 Si O6 89.79(6) . . y
O5 Si O6 85.42(6) . . y
O2 Si O6 95.54(6) . . y
O4 Si O6 91.37(6) . . y
O3 Si O6 173.41(7) . . y
N1 O1 Si 113.49(10) . . ?
C1 O2 Si 111.34(11) . . ?
N2 O3 Si 112.75(10) . . ?
C2 O4 Si 110.76(12) . . ?
N3 O5 Si 114.06(10) . . ?
C3 O6 Si 112.23(11) . . ?
C1 N1 O1 108.45(14) . . ?
C2 N2 O3 108.32(14) . . ?
C3 N3 O5 109.08(15) . . ?
N1 C1 O2 120.28(16) . . ?
N1 C1 C4 120.97(16) . . ?
O2 C1 C4 118.72(16) . . ?
N2 C2 O4 121.47(15) . . ?
N2 C2 C10 119.99(16) . . ?
O4 C2 C10 118.53(17) . . ?
N3 C3 O6 119.06(18) . . ?
N3 C3 C16 121.49(17) . . ?
O6 C3 C16 119.42(16) . . ?
C9 C4 C5 118.79(18) . . ?
C9 C4 C1 120.14(17) . . ?
C5 C4 C1 121.06(18) . . ?
C6 C5 C4 120.3(2) . . ?
C6 C5 H5 119.9 . . ?
C4 C5 H5 119.9 . . ?
C5 C6 C7 120.4(2) . . ?
C5 C6 H6 119.8 . . ?
C7 C6 H6 119.8 . . ?
C8 C7 C6 119.94(19) . . ?
C8 C7 H7 120.0 . . ?
C6 C7 H7 120.0 . . ?
C7 C8 C9 119.97(19) . . ?
C7 C8 H8 120.0 . . ?
C9 C8 H8 120.0 . . ?
C8 C9 C4 120.57(19) . . ?
C8 C9 H9 119.7 . . ?
C4 C9 H9 119.7 . . ?
C15 C10 C11 118.95(16) . . ?
C15 C10 C2 120.50(16) . . ?
C11 C10 C2 120.55(18) . . ?
C12 C11 C10 120.13(19) . . ?
C12 C11 H11 119.9 . . ?
C10 C11 H11 119.9 . . ?
C13 C12 C11 120.49(18) . . ?
C13 C12 H12 119.8 . . ?
C11 C12 H12 119.8 . . ?
C12 C13 C14 119.89(18) . . ?
C12 C13 H13 120.1 . . ?
C14 C13 H13 120.1 . . ?
C13 C14 C15 120.0(2) . . ?
C13 C14 H14 120.0 . . ?
C15 C14 H14 120.0 . . ?
C10 C15 C14 120.51(17) . . ?
C10 C15 H15 119.7 . . ?
C14 C15 H15 119.7 . . ?
C17 C16 C21 118.69(19) . . ?
C17 C16 C3 119.38(18) . . ?
C21 C16 C3 121.93(17) . . ?
C18 C17 C16 120.6(2) . . ?
C18 C17 H17 119.7 . . ?
C16 C17 H17 119.7 . . ?
C17 C18 C19 120.6(2) . . ?
C17 C18 H18 119.7 . . ?
C19 C18 H18 119.7 . . ?
C20 C19 C18 119.2(2) . . ?
C20 C19 H19 120.4 . . ?
C18 C19 H19 120.4 . . ?
C21 C20 C19 120.5(2) . . ?
C21 C20 H20 119.8 . . ?
C19 C20 H20 119.8 . . ?
C20 C21 C16 120.52(19) . . ?
C20 C21 H21 119.7 . . ?
C16 C21 H21 119.7 . . ?
C22 N4 H4A 110.8(16) . . ?
C22 N4 H4B 111.7(14) . . ?
H4A N4 H4B 107(2) . . ?
C22 N4 H4C 111.1(16) . . ?
H4A N4 H4C 111(2) . . ?
H4B N4 H4C 106(2) . . ?
N4 C22 C23 111.73(15) . . ?
N4 C22 H22A 109.3 . . ?
C23 C22 H22A 109.3 . . ?
N4 C22 H22B 109.3 . . ?
C23 C22 H22B 109.3 . . ?
H22A C22 H22B 107.9 . . ?
N5 C23 C22 113.23(16) . . ?
N5 C23 H23A 108.9 . . ?
C22 C23 H23A 108.9 . . ?
N5 C23 H23B 108.9 . . ?
C22 C23 H23B 108.9 . . ?
H23A C23 H23B 107.7 . . ?
C23 N5 H5A 112.1(15) . . ?
C23 N5 H5B 112.2(15) . . ?
H5A N5 H5B 98(2) . . ?
C23 N5 H5C 112.4(16) . . ?
H5A N5 H5C 107(2) . . ?
H5B N5 H5C 114(2) . . ?
C24 O7 H7A 110.7(19) . . ?
O7 C24 H24A 109.5 . . ?
O7 C24 H24B 109.5 . . ?
H24A C24 H24B 109.5 . . ?
O7 C24 H24C 109.5 . . ?
H24A C24 H24C 109.5 . . ?
H24B C24 H24C 109.5 . . ?
C25 O8 H8A 109(2) . . ?
O8 C25 H25A 109.5 . . ?
O8 C25 H25B 109.5 . . ?
H25A C25 H25B 109.5 . . ?
O8 C25 H25C 109.5 . . ?
H25A C25 H25C 109.5 . . ?
H25B C25 H25C 109.5 . . ?

loop_
_geom_bond_atom_site_label_1
_geom_bond_atom_site_label_2
_geom_bond_distance
_geom_bond_site_symmetry_2
_geom_bond_publ_flag
Si O1 1.7660(14) . y
Si O5 1.7726(14) . y
Si O2 1.7788(13) . y
Si O4 1.7838(13) . y
Si O3 1.7846(14) . y
Si O6 1.7845(14) . y
O1 N1 1.4315(19) . ?
O2 C1 1.324(2) . ?
O3 N2 1.4352(17) . ?
O4 C2 1.321(2) . ?
O5 N3 1.420(2) . ?
O6 C3 1.329(2) . ?
N1 C1 1.296(2) . ?
N2 C2 1.285(2) . ?
N3 C3 1.296(2) . ?
C1 C4 1.473(3) . ?
C2 C10 1.482(2) . ?
C3 C16 1.468(3) . ?
C4 C9 1.392(3) . ?
C4 C5 1.399(3) . ?
C5 C6 1.378(3) . ?
C5 H5 0.9500 . ?
C6 C7 1.386(3) . ?
C6 H6 0.9500 . ?
C7 C8 1.378(3) . ?
C7 H7 0.9500 . ?
C8 C9 1.389(3) . ?
C8 H8 0.9500 . ?
C9 H9 0.9500 . ?
C10 C15 1.381(3) . ?
C10 C11 1.404(3) . ?
C11 C12 1.384(3) . ?
C11 H11 0.9500 . ?
C12 C13 1.375(3) . ?
C12 H12 0.9500 . ?
C13 C14 1.385(3) . ?
C13 H13 0.9500 . ?
C14 C15 1.392(3) . ?
C14 H14 0.9500 . ?
C15 H15 0.9500 . ?
C16 C17 1.392(3) . ?
C16 C21 1.395(3) . ?
C17 C18 1.381(3) . ?
C17 H17 0.9500 . ?
C18 C19 1.388(3) . ?
C18 H18 0.9500 . ?
C19 C20 1.385(3) . ?
C19 H19 0.9500 . ?
C20 C21 1.383(3) . ?
C20 H20 0.9500 . ?
C21 H21 0.9500 . ?
N4 C22 1.492(3) . ?
N4 H4A 0.88(3) . ?
N4 H4B 0.95(3) . ?
N4 H4C 0.88(3) . ?
C22 C23 1.512(3) . ?
C22 H22A 0.9900 . ?
C22 H22B 0.9900 . ?
C23 N5 1.493(2) . ?
C23 H23A 0.9900 . ?
C23 H23B 0.9900 . ?
N5 H5A 0.96(2) . ?
N5 H5B 0.96(3) . ?
N5 H5C 0.86(3) . ?
O7 C24 1.404(3) . ?
O7 H7A 0.86(3) . ?
C24 H24A 0.9800 . ?
C24 H24B 0.9800 . ?
C24 H24C 0.9800 . ?
O8 C25 1.414(3) . ?
O8 H8A 0.82(3) . ?
C25 H25A 0.9800 . ?
C25 H25B 0.9800 . ?
C25 H25C 0.9800 . ?

loop_
_geom_torsion_atom_site_label_1
_geom_torsion_atom_site_label_2
_geom_torsion_atom_site_label_3
_geom_torsion_atom_site_label_4
_geom_torsion
_geom_torsion_site_symmetry_1
_geom_torsion_site_symmetry_2
_geom_torsion_site_symmetry_3
_geom_torsion_site_symmetry_4
_geom_torsion_publ_flag
O5 Si O1 N1 72.3(8) . . . . ?
O2 Si O1 N1 0.72(11) . . . . ?
O4 Si O1 N1 -172.34(11) . . . . ?
O3 Si O1 N1 -86.47(11) . . . . ?
O6 Si O1 N1 96.29(11) . . . . ?
O1 Si O2 C1 -1.71(12) . . . . ?
O5 Si O2 C1 -176.74(12) . . . . ?
O4 Si O2 C1 46.2(4) . . . . ?
O3 Si O2 C1 94.65(12) . . . . ?
O6 Si O2 C1 -91.16(12) . . . . ?
O1 Si O3 N2 -80.30(11) . . . . ?
O5 Si O3 N2 101.59(11) . . . . ?
O2 Si O3 N2 -166.41(11) . . . . ?
O4 Si O3 N2 6.57(11) . . . . ?
O6 Si O3 N2 75.0(5) . . . . ?
O1 Si O4 C2 90.51(12) . . . . ?
O5 Si O4 C2 -94.24(12) . . . . ?
O2 Si O4 C2 42.7(4) . . . . ?
O3 Si O4 C2 -5.88(12) . . . . ?
O6 Si O4 C2 -179.76(12) . . . . ?
O1 Si O5 N3 27.4(8) . . . . ?
O2 Si O5 N3 98.74(11) . . . . ?
O4 Si O5 N3 -87.65(11) . . . . ?
O3 Si O5 N3 -173.71(10) . . . . ?
O6 Si O5 N3 3.33(10) . . . . ?
O1 Si O6 C3 178.85(11) . . . . ?
O5 Si O6 C3 -3.28(11) . . . . ?
O2 Si O6 C3 -94.79(12) . . . . ?
O4 Si O6 C3 91.54(12) . . . . ?
O3 Si O6 C3 23.4(6) . . . . ?
Si O1 N1 C1 0.45(17) . . . . ?
Si O3 N2 C2 -5.75(17) . . . . ?
Si O5 N3 C3 -2.65(16) . . . . ?
O1 N1 C1 O2 -2.0(2) . . . . ?
O1 N1 C1 C4 175.79(15) . . . . ?
Si O2 C1 N1 2.6(2) . . . . ?
Si O2 C1 C4 -175.22(13) . . . . ?
O3 N2 C2 O4 1.0(2) . . . . ?
O3 N2 C2 C10 -178.66(14) . . . . ?
Si O4 C2 N2 4.2(2) . . . . ?
Si O4 C2 C10 -176.18(12) . . . . ?
O5 N3 C3 O6 -0.1(2) . . . . ?
O5 N3 C3 C16 -178.24(14) . . . . ?
Si O6 C3 N3 2.68(19) . . . . ?
Si O6 C3 C16 -179.10(12) . . . . ?
N1 C1 C4 C9 179.75(17) . . . . ?
O2 C1 C4 C9 -2.4(3) . . . . ?
N1 C1 C4 C5 -1.0(3) . . . . ?
O2 C1 C4 C5 176.77(17) . . . . ?
C9 C4 C5 C6 -1.6(3) . . . . ?
C1 C4 C5 C6 179.1(2) . . . . ?
C4 C5 C6 C7 1.4(4) . . . . ?
C5 C6 C7 C8 -0.5(4) . . . . ?
C6 C7 C8 C9 -0.2(3) . . . . ?
C7 C8 C9 C4 -0.1(3) . . . . ?
C5 C4 C9 C8 1.0(3) . . . . ?
C1 C4 C9 C8 -179.81(18) . . . . ?
N2 C2 C10 C15 -175.36(18) . . . . ?
O4 C2 C10 C15 5.0(3) . . . . ?
N2 C2 C10 C11 4.8(3) . . . . ?
O4 C2 C10 C11 -174.85(17) . . . . ?
C15 C10 C11 C12 0.9(3) . . . . ?
C2 C10 C11 C12 -179.30(18) . . . . ?
C10 C11 C12 C13 -0.2(3) . . . . ?
C11 C12 C13 C14 -0.4(3) . . . . ?
C12 C13 C14 C15 0.3(3) . . . . ?
C11 C10 C15 C14 -0.9(3) . . . . ?
C2 C10 C15 C14 179.22(18) . . . . ?
C13 C14 C15 C10 0.4(3) . . . . ?
N3 C3 C16 C17 167.56(17) . . . . ?
O6 C3 C16 C17 -10.6(2) . . . . ?
N3 C3 C16 C21 -12.3(3) . . . . ?
O6 C3 C16 C21 169.56(16) . . . . ?
C21 C16 C17 C18 0.1(3) . . . . ?
C3 C16 C17 C18 -179.74(18) . . . . ?
C16 C17 C18 C19 0.0(3) . . . . ?
C17 C18 C19 C20 0.0(3) . . . . ?
C18 C19 C20 C21 -0.1(3) . . . . ?
C19 C20 C21 C16 0.2(3) . . . . ?
C17 C16 C21 C20 -0.2(3) . . . . ?
C3 C16 C21 C20 179.65(17) . . . . ?
N4 C22 C23 N5 -58.7(2) . . . . ?
